data_2008422
loop_
_publ_author_name
'Ng, Seik Weng'

_publ_section_title
;
 Coordination complexes of triphenyltin coumarin-3-carboxylate with
 <i>O</i>-donor ligands: (coumarin-3-carboxylato)triphenyltin--<i>L</i>
 (<i>L</i> = ethanol, diphenylcyclopropenone and quinoline
 <i>N</i>-oxide) and
 bis[(coumarin-3-carboxylato)triphenyltin]--<i>L</i> (<i>L</i> =
 triphenylphosphine oxide and triphenylarsine oxide)
;
_journal_issue 4
_journal_name_full 'Acta Crystallographica Section C'
_journal_page_first 523
_journal_page_last 531
_journal_paper_doi 10.1107/S0108270198014991
_journal_volume 55
_journal_year 1999
_chemical_formula_moiety '[Sn(C6H5)3(C10H5O4)(C15H10O)]'
_chemical_formula_sum 'C43 H30 O5 Sn'
_chemical_formula_weight 745.36
_chemical_name_systematic
;
 (Coumarin-3-carboxylato)triphenyltin^.^1,2-diphenylcyclopropenone
;
_space_group_IT_number 14
_symmetry_cell_setting monoclinic
_symmetry_space_group_name_Hall '-P 2yn'
_symmetry_space_group_name_H-M 'P 1 21/n 1'
_audit_creation_method SHELXL-97
_cell_angle_alpha 90.00
_cell_angle_beta 97.242(9)
_cell_angle_gamma 90.00
_cell_formula_units_Z 4
_cell_length_a 12.712(2)
_cell_length_b 19.402(2)
_cell_length_c 14.456(3)
_cell_measurement_reflns_used 25
_cell_measurement_temperature 298(2)
_cell_measurement_theta_max 10.0
_cell_measurement_theta_min 8.0
_cell_volume 3537.0(10)
_computing_cell_refinement 'CELDIM in CAD-4 VAX/PC'
_computing_data_collection 'CAD-4 VAX/PC (Enraf-Nonius, 1988)'
_computing_data_reduction 'XCAD-4 (Harms, 1997)'
_computing_molecular_graphics 'ORTEPII (Johnson, 1976)'
_computing_publication_material SHELXL97
_computing_structure_refinement 'SHELXL97 (Sheldrick, 1997)'
_computing_structure_solution 'SHELXS86 (Sheldrick, 1990)'
_diffrn_ambient_temperature 298(2)
_diffrn_measured_fraction_theta_full 0.966
_diffrn_measured_fraction_theta_max 0.966
_diffrn_measurement_device_type 'Enraf-Nonius CAD-4'
_diffrn_measurement_method \w-2\q
_diffrn_radiation_monochromator graphite
_diffrn_radiation_source 'fine-focus sealed tube'
_diffrn_radiation_type MoK\a
_diffrn_radiation_wavelength 0.71073
_diffrn_reflns_av_R_equivalents 0.049
_diffrn_reflns_av_sigmaI/netI 0.0969
_diffrn_reflns_limit_h_max 15
_diffrn_reflns_limit_h_min 0
_diffrn_reflns_limit_k_max 23
_diffrn_reflns_limit_k_min 0
_diffrn_reflns_limit_l_max 17
_diffrn_reflns_limit_l_min -17
_diffrn_reflns_number 6519
_diffrn_reflns_theta_full 25.00
_diffrn_reflns_theta_max 25
_diffrn_reflns_theta_min 1.77
_diffrn_standards_decay_% 3
_diffrn_standards_interval_time 60
_diffrn_standards_number 3
_exptl_absorpt_coefficient_mu 0.767
_exptl_absorpt_correction_T_max 0.814
_exptl_absorpt_correction_T_min 0.720
_exptl_absorpt_correction_type '\y scan (North et al., 1968)'
_exptl_crystal_colour Colorless
_exptl_crystal_density_diffrn 1.400
_exptl_crystal_density_method 'not measured'
_exptl_crystal_description Block
_exptl_crystal_F_000 1512
_exptl_crystal_size_max 0.36
_exptl_crystal_size_mid 0.32
_exptl_crystal_size_min 0.28
_refine_diff_density_max 0.321
_refine_diff_density_min -0.291
_refine_ls_extinction_method none
_refine_ls_goodness_of_fit_ref 0.989
_refine_ls_hydrogen_treatment 'H atoms riding; U(H) = 1.5U~eq~(C)'
_refine_ls_matrix_type full
_refine_ls_number_parameters 382
_refine_ls_number_reflns 6224
_refine_ls_number_restraints 0
_refine_ls_restrained_S_all 0.989
_refine_ls_R_factor_all 0.126
_refine_ls_R_factor_gt 0.059
_refine_ls_shift/su_max 0.001
_refine_ls_shift/su_mean 0.000
_refine_ls_structure_factor_coef Fsqd
_refine_ls_weighting_details 'w = 1/[\s^2^(Fo^2^)+(0.0446P)^2^] where P = (Fo^2^+2Fc^2^)/3'
_refine_ls_weighting_scheme calc
_refine_ls_wR_factor_ref 0.126
_reflns_number_gt 3496
_reflns_number_total 6224
_reflns_threshold_expression I>2\s(I)
_cod_data_source_file sk1234.cif
_cod_data_source_block II
_cod_depositor_comments
;
The following automatic conversions were performed:
'_symmetry_cell_setting' value 'Monoclinic' changed to 'monoclinic'
according to '/home/saulius/struct/CIF-dictionaries/cif_core.dic'
dictionary named 'cif_core.dic' version 2.4.1 from 2010-06-29.

Automatic conversion script
Id: cif_fix_enum 1527 2010-12-29 10:47:43Z saulius 

The following automatic conversions were performed:

'_refine_ls_weighting_scheme' value 'calc w =
1/[\s^2^(Fo^2^)+(0.0446P)^2^] where P = (Fo^2^+2Fc^2^)/3' was changed
to 'calc'. New tag '_refine_ls_weighting_details' was created. The
value of the new tag was set to 'w = 1/[\s^2^(Fo^2^)+(0.0446P)^2^]
where P = (Fo^2^+2Fc^2^)/3'.

Automatic conversion script
Id: cif_fix_values 3143 2015-03-26 13:38:13Z robertas 
;
_cod_original_cell_volume 3536.8(9)
_cod_original_sg_symbol_H-M 'P 21/n'
_cod_database_code 2008422

loop_
_symmetry_equiv_pos_as_xyz
'x, y, z'
'-x+1/2, y+1/2, -z+1/2'
'-x, -y, -z'
'x-1/2, -y-1/2, z-1/2'

loop_
_atom_site_label
_atom_site_fract_x
_atom_site_fract_y
_atom_site_fract_z
_atom_site_U_iso_or_equiv
_atom_site_adp_type
_atom_site_calc_flag
_atom_site_refinement_flags
_atom_site_occupancy
_atom_site_disorder_assembly
_atom_site_disorder_group
_atom_site_type_symbol
Sn1 0.21980(4) 0.21882(2) 0.67291(3) 0.0548(2) Uani d . 1 . . Sn
O1 0.3430(3) 0.1479(2) 0.6616(3) 0.0620(10) Uani d . 1 . . O
O2 0.4810(4) 0.2158(3) 0.6828(4) 0.097(2) Uani d . 1 . . O
O3 0.6753(3) 0.0453(3) 0.6301(3) 0.0700(10) Uani d . 1 . . O
O4 0.6737(4) 0.1561(3) 0.6582(3) 0.082(2) Uani d . 1 . . O
O5 0.0555(4) 0.2811(3) 0.6791(3) 0.0810(10) Uani d . 1 . . O
C1 0.2364(4) 0.2751(2) 0.5490(2) 0.057(2) Uani d G 1 . . C
C2 0.1525(3) 0.2773(2) 0.4775(3) 0.075(2) Uani d G 1 . . C
C3 0.1652(4) 0.3096(3) 0.3937(3) 0.091(3) Uani d G 1 . . C
C4 0.2619(5) 0.3395(3) 0.3816(3) 0.102(3) Uani d G 1 . . C
C5 0.3458(4) 0.3373(2) 0.4532(4) 0.096(3) Uani d G 1 . . C
C6 0.3330(3) 0.3050(2) 0.5369(3) 0.078(2) Uani d G 1 . . C
C7 0.2686(4) 0.2626(2) 0.8066(3) 0.064(2) Uani d G 1 . . C
C8 0.3652(4) 0.2963(3) 0.8270(4) 0.088(2) Uani d G 1 . . C
C9 0.3948(4) 0.3230(3) 0.9157(5) 0.127(4) Uani d G 1 . . C
C10 0.3278(6) 0.3159(3) 0.9840(3) 0.135(5) Uani d G 1 . . C
C11 0.2312(6) 0.2821(3) 0.9637(3) 0.127(4) Uani d G 1 . . C
C12 0.2016(4) 0.2555(2) 0.8749(4) 0.088(2) Uani d G 1 . . C
C13 0.1132(4) 0.1333(2) 0.6616(3) 0.057(2) Uani d G 1 . . C
C14 0.0200(4) 0.1320(3) 0.7026(3) 0.077(2) Uani d G 1 . . C
C15 -0.0421(3) 0.0728(4) 0.6972(4) 0.103(3) Uani d G 1 . . C
C16 -0.0110(5) 0.0150(3) 0.6509(4) 0.121(4) Uani d G 1 . . C
C17 0.0821(5) 0.0163(2) 0.6099(4) 0.121(3) Uani d G 1 . . C
C18 0.1443(3) 0.0755(3) 0.6152(3) 0.086(2) Uani d G 1 . . C
C19 0.4430(5) 0.1595(4) 0.6659(4) 0.058(2) Uani d . 1 . . C
C20 0.5078(5) 0.0968(3) 0.6503(4) 0.050(2) Uani d . 1 . . C
C21 0.4629(5) 0.0355(4) 0.6382(4) 0.056(2) Uani d . 1 . . C
C22 0.5200(5) -0.0253(4) 0.6200(4) 0.057(2) Uani d . 1 . . C
C23 0.4773(6) -0.0908(4) 0.6067(5) 0.070(2) Uani d . 1 . . C
C24 0.5389(7) -0.1465(4) 0.5910(5) 0.084(2) Uani d . 1 . . C
C25 0.6468(7) -0.1368(5) 0.5888(5) 0.088(2) Uani d . 1 . . C
C26 0.6914(6) -0.0734(5) 0.6013(5) 0.085(2) Uani d . 1 . . C
C27 0.6276(6) -0.0175(4) 0.6169(4) 0.063(2) Uani d . 1 . . C
C28 0.6208(6) 0.1054(4) 0.6477(4) 0.060(2) Uani d . 1 . . C
C29 0.0216(6) 0.3392(4) 0.6645(5) 0.068(2) Uani d . 1 . . C
C30 -0.0651(6) 0.3833(3) 0.6520(4) 0.059(2) Uani d . 1 . . C
C31 0.0316(6) 0.4098(4) 0.6451(4) 0.065(2) Uani d . 1 . . C
C32 -0.1787(3) 0.3919(3) 0.6497(3) 0.061(2) Uani d G 1 . . C
C33 -0.2395(4) 0.3348(2) 0.6666(3) 0.077(2) Uani d G 1 . . C
C34 -0.3486(4) 0.3413(3) 0.6650(4) 0.101(3) Uani d G 1 . . C
C35 -0.3969(3) 0.4050(4) 0.6466(4) 0.117(3) Uani d G 1 . . C
C36 -0.3361(5) 0.4621(3) 0.6296(4) 0.103(3) Uani d G 1 . . C
C37 -0.2270(4) 0.4555(2) 0.6312(4) 0.083(2) Uani d G 1 . . C
C38 0.0984(5) 0.4673(2) 0.6334(3) 0.070(2) Uani d G 1 . . C
C39 0.0572(4) 0.5324(3) 0.6109(3) 0.082(2) Uani d G 1 . . C
C40 0.1251(6) 0.5872(2) 0.6006(3) 0.092(3) Uani d G 1 . . C
C41 0.2342(6) 0.5770(3) 0.6128(4) 0.110(3) Uani d G 1 . . C
C42 0.2754(4) 0.5119(4) 0.6353(4) 0.122(3) Uani d G 1 . . C
C43 0.2075(5) 0.4571(3) 0.6456(4) 0.102(3) Uani d G 1 . . C
H2 0.0878 0.2573 0.4856 0.113 Uiso calc R 1 . . H
H3 0.1091 0.3111 0.3458 0.136 Uiso calc R 1 . . H
H4 0.2704 0.3611 0.3256 0.152 Uiso calc R 1 . . H
H5 0.4104 0.3573 0.4451 0.145 Uiso calc R 1 . . H
H6 0.3892 0.3035 0.5848 0.117 Uiso calc R 1 . . H
H8 0.4100 0.3011 0.7813 0.132 Uiso calc R 1 . . H
H9 0.4594 0.3455 0.9293 0.191 Uiso calc R 1 . . H
H10 0.3476 0.3337 1.0434 0.203 Uiso calc R 1 . . H
H11 0.1864 0.2774 1.0094 0.190 Uiso calc R 1 . . H
H12 0.1369 0.2329 0.8613 0.131 Uiso calc R 1 . . H
H14 -0.0008 0.1707 0.7336 0.115 Uiso calc R 1 . . H
H15 -0.1045 0.0720 0.7247 0.155 Uiso calc R 1 . . H
H16 -0.0526 -0.0246 0.6473 0.181 Uiso calc R 1 . . H
H17 0.1029 -0.0224 0.5788 0.181 Uiso calc R 1 . . H
H18 0.2066 0.0763 0.5878 0.128 Uiso calc R 1 . . H
H21 0.3905 0.0318 0.6417 0.084 Uiso calc R 1 . . H
H23 0.4051 -0.0971 0.6085 0.105 Uiso calc R 1 . . H
H24 0.5089 -0.1901 0.5820 0.125 Uiso calc R 1 . . H
H25 0.6892 -0.1745 0.5786 0.131 Uiso calc R 1 . . H
H26 0.7637 -0.0674 0.5995 0.128 Uiso calc R 1 . . H
H33 -0.2072 0.2922 0.6790 0.116 Uiso calc R 1 . . H
H34 -0.3893 0.3031 0.6764 0.152 Uiso calc R 1 . . H
H35 -0.4699 0.4094 0.6455 0.176 Uiso calc R 1 . . H
H36 -0.3684 0.5047 0.6172 0.154 Uiso calc R 1 . . H
H37 -0.1863 0.4937 0.6198 0.125 Uiso calc R 1 . . H
H39 -0.0158 0.5392 0.6028 0.123 Uiso calc R 1 . . H
H40 0.0975 0.6308 0.5855 0.138 Uiso calc R 1 . . H
H41 0.2796 0.6137 0.6059 0.165 Uiso calc R 1 . . H
H42 0.3484 0.5051 0.6434 0.183 Uiso calc R 1 . . H
H43 0.2351 0.4135 0.6607 0.153 Uiso calc R 1 . . H

loop_
_atom_site_aniso_label
_atom_site_aniso_U_11
_atom_site_aniso_U_22
_atom_site_aniso_U_33
_atom_site_aniso_U_12
_atom_site_aniso_U_13
_atom_site_aniso_U_23
Sn1 0.0580(3) 0.0498(3) 0.0568(3) 0.0008(3) 0.0087(2) 0.0011(3)
O1 0.046(3) 0.064(3) 0.075(3) 0.000(2) 0.009(2) -0.001(2)
O2 0.065(3) 0.061(3) 0.163(5) -0.001(3) 0.008(3) -0.018(4)
O3 0.043(3) 0.091(4) 0.078(3) 0.002(3) 0.014(2) -0.003(3)
O4 0.061(3) 0.093(4) 0.094(4) -0.019(3) 0.021(3) -0.015(3)
O5 0.075(3) 0.066(3) 0.104(4) 0.028(3) 0.019(3) 0.014(3)
C1 0.069(4) 0.049(4) 0.051(4) -0.003(4) -0.001(3) 0.000(3)
C2 0.071(5) 0.084(5) 0.067(5) -0.001(5) -0.006(4) 0.009(5)
C3 0.104(7) 0.098(6) 0.067(5) 0.003(5) 0.000(5) 0.016(5)
C4 0.127(8) 0.090(6) 0.090(6) -0.005(6) 0.019(6) 0.041(5)
C5 0.105(7) 0.095(6) 0.089(6) -0.026(6) 0.012(5) 0.023(5)
C6 0.084(6) 0.070(5) 0.075(5) -0.024(4) -0.005(4) 0.016(4)
C7 0.088(5) 0.049(4) 0.049(4) 0.013(4) -0.005(4) -0.003(3)
C8 0.091(6) 0.071(6) 0.095(6) 0.007(5) -0.013(5) -0.022(5)
C9 0.160(10) 0.088(7) 0.121(8) 0.030(7) -0.039(8) -0.036(7)
C10 0.190(10) 0.102(8) 0.092(8) 0.060(8) -0.054(8) -0.043(6)
C11 0.200(10) 0.111(7) 0.060(5) 0.063(8) 0.001(6) -0.017(6)
C12 0.129(7) 0.074(5) 0.061(5) 0.031(5) 0.017(5) -0.004(4)
C13 0.049(4) 0.059(4) 0.064(4) 0.000(3) 0.009(3) 0.004(3)
C14 0.063(5) 0.080(6) 0.089(6) 0.002(4) 0.018(4) 0.016(4)
C15 0.075(6) 0.123(8) 0.116(7) -0.019(6) 0.026(5) 0.015(6)
C16 0.086(7) 0.115(8) 0.160(10) -0.045(6) 0.006(6) -0.011(7)
C17 0.096(7) 0.092(7) 0.170(10) -0.028(6) 0.015(7) -0.040(7)
C18 0.063(5) 0.075(5) 0.118(7) -0.017(4) 0.009(5) -0.013(5)
C19 0.056(5) 0.058(5) 0.057(4) -0.008(4) -0.004(3) -0.001(4)
C20 0.042(4) 0.059(4) 0.049(4) 0.003(3) 0.008(3) 0.004(3)
C21 0.041(4) 0.067(5) 0.061(4) 0.003(4) 0.012(3) 0.005(4)
C22 0.060(5) 0.063(5) 0.047(4) 0.004(4) 0.006(3) 0.008(3)
C23 0.072(5) 0.066(5) 0.076(5) -0.002(4) 0.022(4) 0.005(4)
C24 0.099(7) 0.067(5) 0.087(6) 0.015(5) 0.019(5) 0.004(4)
C25 0.103(7) 0.084(6) 0.076(6) 0.032(6) 0.012(5) 0.004(5)
C26 0.068(5) 0.109(7) 0.081(6) 0.023(6) 0.016(4) -0.004(5)
C27 0.061(5) 0.073(5) 0.054(4) 0.011(4) 0.008(4) 0.007(4)
C28 0.058(5) 0.076(5) 0.047(4) 0.000(4) 0.006(3) 0.005(4)
C29 0.066(5) 0.078(6) 0.059(4) 0.019(5) 0.009(4) -0.002(4)
C30 0.069(5) 0.058(4) 0.050(4) 0.004(4) 0.009(4) -0.005(3)
C31 0.072(5) 0.063(5) 0.058(4) 0.010(4) 0.003(4) -0.003(4)
C32 0.065(5) 0.051(4) 0.068(5) 0.003(4) 0.016(4) -0.014(3)
C33 0.084(6) 0.060(5) 0.089(5) -0.001(4) 0.012(5) -0.019(4)
C34 0.065(6) 0.098(7) 0.143(8) -0.023(5) 0.025(5) -0.015(6)
C35 0.078(6) 0.107(8) 0.170(10) 0.018(6) 0.035(6) -0.037(7)
C36 0.091(7) 0.069(6) 0.149(8) 0.012(5) 0.022(6) -0.011(6)
C37 0.077(6) 0.069(5) 0.108(6) 0.019(4) 0.030(5) -0.007(5)
C38 0.083(6) 0.062(5) 0.064(5) -0.003(5) 0.010(4) -0.011(4)
C39 0.110(6) 0.074(5) 0.063(5) -0.015(5) 0.011(4) -0.009(4)
C40 0.129(8) 0.064(5) 0.084(6) -0.008(6) 0.015(6) -0.013(4)
C41 0.126(9) 0.088(7) 0.120(8) -0.035(6) 0.026(7) -0.031(6)
C42 0.097(7) 0.099(7) 0.170(10) -0.020(7) 0.010(6) -0.022(7)
C43 0.097(7) 0.071(6) 0.138(8) -0.014(5) 0.017(6) -0.017(5)

loop_
_atom_type_symbol
_atom_type_description
_atom_type_scat_dispersion_real
_atom_type_scat_dispersion_imag
_atom_type_scat_source
C C 0.0033 0.0016 'International Tables Vol C Tables 4.2.6.8 and 6.1.1.4'
H H 0.0000 0.0000 'International Tables Vol C Tables 4.2.6.8 and 6.1.1.4'
O O 0.0106 0.0060 'International Tables Vol C Tables 4.2.6.8 and 6.1.1.4'
Sn Sn -0.6537 1.4246 'International Tables Vol C Tables 4.2.6.8 and 6.1.1.4'

loop_
_geom_angle_atom_site_label_1
_geom_angle_atom_site_label_2
_geom_angle_atom_site_label_3
_geom_angle
_geom_angle_publ_flag
C1 Sn1 C7 120.7(2) yes
C1 Sn1 C13 117.6(2) yes
C1 Sn1 O1 96.7(2) yes
C1 Sn1 O5 87.3(2) yes
C7 Sn1 C13 119.2(2) yes
C7 Sn1 O1 101.4(2) yes
C7 Sn1 O5 85.5(2) yes
C13 Sn1 O1 87.5(2) yes
C13 Sn1 O5 81.3(2) yes
O1 Sn1 O5 168.8(2) yes
C19 O1 Sn1 128.4(4) no
C27 O3 C28 123.3(5) no
C29 O5 Sn1 138.0(5) no
C2 C1 C6 120.0 no
C2 C1 Sn1 119.6(3) no
C6 C1 Sn1 120.2(3) no
C1 C2 C3 120.0 no
C4 C3 C2 120.0 no
C5 C4 C3 120.0 no
C4 C5 C6 120.0 no
C5 C6 C1 120.0 no
C8 C7 C12 120.0 no
C8 C7 Sn1 121.9(3) no
C12 C7 Sn1 118.1(3) no
C7 C8 C9 120.0 no
C8 C9 C10 120.0 no
C11 C10 C9 120.0 no
C12 C11 C10 120.0 no
C11 C12 C7 120.0 no
C14 C13 C18 120.0 no
C14 C13 Sn1 123.3(3) no
C18 C13 Sn1 116.6(3) no
C13 C14 C15 120.0 no
C14 C15 C16 120.0 no
C17 C16 C15 120.0 no
C16 C17 C18 120.0 no
C17 C18 C13 120.0 no
O2 C19 O1 122.5(7) no
O2 C19 C20 123.4(6) no
O1 C19 C20 114.1(6) no
C21 C20 C28 120.9(6) no
C21 C20 C19 120.8(6) no
C28 C20 C19 118.2(6) no
C20 C21 C22 123.1(6) no
C27 C22 C23 117.9(7) no
C27 C22 C21 116.4(6) no
C23 C22 C21 125.7(6) no
C24 C23 C22 121.6(7) no
C23 C24 C25 119.0(8) no
C26 C25 C24 121.0(8) no
C25 C26 C27 119.1(8) no
O3 C27 C22 121.2(6) no
O3 C27 C26 117.5(7) no
C22 C27 C26 121.3(7) no
O4 C28 O3 115.3(6) no
O4 C28 C20 129.6(7) no
O3 C28 C20 115.1(6) no
O5 C29 C30 148.4(8) no
O5 C29 C31 154.0(8) no
C30 C29 C31 57.6(5) no
C31 C30 C29 61.8(5) no
C31 C30 C32 150.5(7) no
C29 C30 C32 147.7(7) no
C30 C31 C29 60.6(5) no
C30 C31 C38 150.4(7) no
C29 C31 C38 148.9(7) no
C33 C32 C37 120.0 no
C33 C32 C30 118.6(4) no
C37 C32 C30 121.4(4) no
C34 C33 C32 120.0 no
C33 C34 C35 120.0 no
C36 C35 C34 120.0 no
C37 C36 C35 120.0 no
C36 C37 C32 120.0 no
C39 C38 C43 120.0 no
C39 C38 C31 121.8(5) no
C43 C38 C31 118.2(5) no
C40 C39 C38 120.0 no
C39 C40 C41 120.0 no
C40 C41 C42 120.0 no
C43 C42 C41 120.0 no
C42 C43 C38 120.0 no

loop_
_geom_bond_atom_site_label_1
_geom_bond_atom_site_label_2
_geom_bond_site_symmetry_2
_geom_bond_distance
_geom_bond_publ_flag
Sn1 C1 . 2.130(3) yes
Sn1 C7 . 2.130(4) yes
Sn1 C13 . 2.135(4) yes
Sn1 O1 . 2.107(4) yes
Sn1 O5 . 2.425(4) yes
O1 C19 . 1.285(7) no
O2 C19 . 1.206(7) no
O3 C27 . 1.365(8) no
O3 C28 . 1.397(8) no
O4 C28 . 1.190(7) no
O5 C29 . 1.216(8) no
C1 C2 . 1.3900 no
C1 C6 . 1.3900 no
C2 C3 . 1.3900 no
C3 C4 . 1.3900 no
C4 C5 . 1.3900 no
C5 C6 . 1.3900 no
C7 C8 . 1.3900 no
C7 C12 . 1.3900 no
C8 C9 . 1.3900 no
C9 C10 . 1.3900 no
C10 C11 . 1.3900 no
C11 C12 . 1.3900 no
C13 C14 . 1.3900 no
C13 C18 . 1.3900 no
C14 C15 . 1.3900 no
C15 C16 . 1.3900 no
C16 C17 . 1.3900 no
C17 C18 . 1.3900 no
C19 C20 . 1.503(9) no
C20 C21 . 1.322(8) no
C20 C28 . 1.451(9) no
C21 C22 . 1.427(8) no
C22 C27 . 1.382(8) no
C22 C23 . 1.385(9) no
C23 C24 . 1.370(9) no
C24 C25 . 1.390(10) no
C25 C26 . 1.360(10) no
C26 C27 . 1.389(9) no
C29 C30 . 1.389(9) no
C29 C31 . 1.410(10) no
C30 C31 . 1.347(9) no
C30 C32 . 1.450(8) no
C31 C38 . 1.425(8) no
C32 C33 . 1.3900 no
C32 C37 . 1.3900 no
C33 C34 . 1.3900 no
C34 C35 . 1.3900 no
C35 C36 . 1.3900 no
C36 C37 . 1.3900 no
C38 C39 . 1.3900 no
C38 C43 . 1.3900 no
C39 C40 . 1.3900 no
C40 C41 . 1.3900 no
C41 C42 . 1.3900 no
C42 C43 . 1.3900 no
